data_4330171
loop_
_publ_author_name
'Peter E. Sues'
'Alan J. Lough'
'Robert H. Morris'

_publ_section_title
;
 Synthesis, Characterization, and Activity of Yttrium(III) Nitrate
 Complexes Bearing Tripodal Phosphine Oxide and Mixed Phosphine-Phosphine
 Oxide Ligands
;
_journal_name_full 'Inorganic Chemistry'
_journal_page_first 9322
_journal_page_last 9332
_journal_paper_doi 10.1021/ic3010147
_journal_volume 51
_journal_year 2012
_chemical_formula_moiety 'C44 H45 N3 O12 P3 Y, 0.25(C4 H10 O), 0.5(C2 H3 N)'
_chemical_formula_sum 'C46 H49 N3.5 O12.25 P3 Y'
_chemical_formula_weight 1028.71
_chemical_name_systematic
; 
 ? 
;
_space_group_IT_number 2
_symmetry_cell_setting triclinic
_symmetry_space_group_name_Hall '-P 1'
_symmetry_space_group_name_H-M 'P -1'
_atom_sites_solution_hydrogens geom
_atom_sites_solution_primary direct
_atom_sites_solution_secondary difmap
_audit_creation_method SHELXL-97
_cell_angle_alpha 71.6120(13)
_cell_angle_beta 78.2180(16)
_cell_angle_gamma 78.3240(15)
_cell_formula_units_Z 4
_cell_length_a 12.9013(3)
_cell_length_b 18.2387(5)
_cell_length_c 22.5329(6)
_cell_measurement_reflns_used 77088
_cell_measurement_temperature 150(1)
_cell_measurement_theta_max 27.6
_cell_measurement_theta_min 2.6
_cell_volume 4870.7(2)
_computing_cell_refinement 'Denzo-SMN (Otwinowski & Minor, 1997)'
_computing_data_collection 'Collect (Nonius B.V., 1997-2002)'
_computing_data_reduction Denzo-SMN
_computing_molecular_graphics 'PLATON (Spek, 2009)'
_computing_publication_material 'SHELXTL V6.1'
_computing_structure_refinement 'SHELXTL V6.1 (Sheldrick, 2008)'
_computing_structure_solution 'SIR-92 (Altomare et al., 1994)'
_diffrn_ambient_temperature 150(1)
_diffrn_detector_area_resol_mean 9
_diffrn_measured_fraction_theta_full 0.985
_diffrn_measured_fraction_theta_max 0.985
_diffrn_measurement_device_type 'Nonius KappaCCD'
_diffrn_measurement_method '\f scans and \w scans with \k offsets'
_diffrn_radiation_monochromator graphite
_diffrn_radiation_source 'fine-focus sealed tube'
_diffrn_radiation_type MoK\a
_diffrn_radiation_wavelength 0.71073
_diffrn_reflns_av_R_equivalents 0.1089
_diffrn_reflns_av_sigmaI/netI 0.1246
_diffrn_reflns_limit_h_max 16
_diffrn_reflns_limit_h_min -16
_diffrn_reflns_limit_k_max 23
_diffrn_reflns_limit_k_min -23
_diffrn_reflns_limit_l_max 29
_diffrn_reflns_limit_l_min -23
_diffrn_reflns_number 77088
_diffrn_reflns_theta_full 27.57
_diffrn_reflns_theta_max 27.57
_diffrn_reflns_theta_min 2.60
_diffrn_standards_number 0
_exptl_absorpt_coefficient_mu 1.360
_exptl_absorpt_correction_T_max 0.875
_exptl_absorpt_correction_T_min 0.740
_exptl_absorpt_correction_type multi-scan
_exptl_absorpt_process_details
;
multi-scan from symmetry-related measurements 
 Sortav (Blessing 1995)
;
_exptl_crystal_colour colourless
_exptl_crystal_density_diffrn 1.403
_exptl_crystal_description needle
_exptl_crystal_F_000 2126
_exptl_crystal_size_max 0.40
_exptl_crystal_size_mid 0.20
_exptl_crystal_size_min 0.10
_refine_diff_density_max 1.225
_refine_diff_density_min -0.514
_refine_diff_density_rms 0.101
_refine_ls_extinction_method none
_refine_ls_goodness_of_fit_ref 1.019
_refine_ls_hydrogen_treatment mixed
_refine_ls_matrix_type full
_refine_ls_number_parameters 1143
_refine_ls_number_reflns 22201
_refine_ls_number_restraints 16
_refine_ls_restrained_S_all 1.020
_refine_ls_R_factor_all 0.1500
_refine_ls_R_factor_gt 0.0761
_refine_ls_shift/su_max 0.000
_refine_ls_shift/su_mean 0.000
_refine_ls_structure_factor_coef Fsqd
_refine_ls_weighting_details 'calc w=1/[\s^2^(Fo^2^)+(0.0888P)^2^+7.0183P] where P=(Fo^2^+2Fc^2^)/3'
_refine_ls_weighting_scheme calc
_refine_ls_wR_factor_gt 0.1693
_refine_ls_wR_factor_ref 0.2021
_reflns_number_gt 12953
_reflns_number_total 22201
_reflns_threshold_expression I>2\s(I)
_cod_data_source_file ic3010147_si_002_7.cif
_cod_data_source_block k11186_2c
_cod_original_formula_sum 'C46 H49 N3.50 O12.25 P3 Y'
_cod_database_code 4330171

loop_
_symmetry_equiv_pos_as_xyz
'x, y, z'
'-x, -y, -z'

loop_
_atom_site_label
_atom_site_type_symbol
_atom_site_fract_x
_atom_site_fract_y
_atom_site_fract_z
_atom_site_U_iso_or_equiv
_atom_site_adp_type
_atom_site_occupancy
_atom_site_symmetry_multiplicity
_atom_site_calc_flag
_atom_site_refinement_flags
_atom_site_disorder_assembly
_atom_site_disorder_group
Y1A Y 0.59979(4) 0.16528(3) 0.22152(2) 0.03327(15) Uani 1 1 d . . .
P3A P 0.71840(11) -0.01353(8) 0.32436(6) 0.0323(3) Uani 1 1 d . A .
P1A P 0.82977(10) 0.04424(8) 0.15337(7) 0.0382(4) Uani 1 1 d D . .
P2A P 0.58676(10) -0.03559(8) 0.23426(6) 0.0296(3) Uani 1 1 d . A .
O3A O 0.6582(3) 0.0679(2) 0.30683(17) 0.0390(9) Uani 1 1 d . . .
O1A O 0.7507(3) 0.1078(2) 0.17322(19) 0.0450(10) Uani 1 1 d . A .
O2A O 0.5548(3) 0.0508(2) 0.21455(16) 0.0353(8) Uani 1 1 d . . .
O10A O 0.4076(3) 0.1917(3) 0.2097(3) 0.0657(13) Uani 1 1 d . . .
O11A O 0.5246(4) 0.2034(2) 0.1242(2) 0.0611(12) Uani 1 1 d . . .
O12A O 0.3561(4) 0.2104(3) 0.1195(3) 0.099(2) Uani 1 1 d . . .
O8A O 0.7310(3) 0.2321(2) 0.23747(19) 0.0462(10) Uani 1 1 d . . .
O7A O 0.6814(3) 0.2721(2) 0.14509(18) 0.0383(9) Uani 1 1 d . . .
O9A O 0.7997(4) 0.3273(3) 0.1639(2) 0.0648(13) Uani 1 1 d . . .
O5A O 0.5170(4) 0.1951(2) 0.31952(18) 0.0574(12) Uani 1 1 d . . .
O4A O 0.5115(3) 0.2976(2) 0.24001(18) 0.0436(10) Uani 1 1 d . . .
O6A O 0.4602(3) 0.3093(2) 0.33546(18) 0.0495(10) Uani 1 1 d . . .
N3A N 0.4308(5) 0.2023(3) 0.1505(4) 0.0663(17) Uani 1 1 d . . .
N2A N 0.7386(4) 0.2789(3) 0.1810(2) 0.0434(12) Uani 1 1 d . . .
N1A N 0.4954(4) 0.2685(3) 0.2991(2) 0.0443(12) Uani 1 1 d . . .
C1A C 0.7189(4) -0.0621(3) 0.2637(2) 0.0292(11) Uani 1 1 d . . .
H1AA H 0.7261 -0.1194 0.2859 0.035 Uiso 1 1 calc R A .
C2A C 0.8199(4) -0.0502(3) 0.2118(3) 0.0312(11) Uani 1 1 d . A .
H2AA H 0.827(4) -0.083(3) 0.189(2) 0.037 Uiso 1 1 d . . .
H2AB H 0.878(4) -0.067(3) 0.235(2) 0.037 Uiso 1 1 d . . .
C3A C 0.8563(4) -0.0096(3) 0.3280(3) 0.0422(14) Uani 1 1 d . . .
C4A C 0.8818(5) 0.0673(4) 0.3105(3) 0.0554(17) Uani 1 1 d . A .
H4AA H 0.8296 0.1108 0.2957 0.067 Uiso 1 1 calc R . .
C5A C 0.9805(6) 0.0790(4) 0.3146(4) 0.075(2) Uani 1 1 d . . .
H5AA H 0.9962 0.1306 0.3049 0.091 Uiso 1 1 calc R A .
C6A C 1.0587(6) 0.0148(5) 0.3333(4) 0.079(2) Uani 1 1 d . A .
H6AA H 1.1286 0.0229 0.3346 0.095 Uiso 1 1 calc R . .
C7A C 1.0359(5) -0.0587(4) 0.3496(4) 0.068(2) Uani 1 1 d . . .
H7AA H 1.0899 -0.1016 0.3626 0.081 Uiso 1 1 calc R A .
C8A C 0.9330(5) -0.0728(4) 0.3475(3) 0.0520(16) Uani 1 1 d . A .
C9A C 0.9138(5) -0.1558(4) 0.3661(4) 0.0627(18) Uani 1 1 d . . .
H9AA H 0.9822 -0.1898 0.3610 0.094 Uiso 1 1 calc R A .
H9AB H 0.8666 -0.1610 0.3392 0.094 Uiso 1 1 calc R . .
H9AC H 0.8800 -0.1708 0.4105 0.094 Uiso 1 1 calc R . .
C10A C 0.6629(4) -0.0709(3) 0.4010(2) 0.0384(13) Uani 1 1 d . . .
C11A C 0.6368(4) -0.1447(3) 0.4098(3) 0.0416(14) Uani 1 1 d . A .
H11A H 0.6473 -0.1648 0.3746 0.050 Uiso 1 1 calc R . .
C12A C 0.5956(5) -0.1891(4) 0.4694(3) 0.0555(17) Uani 1 1 d . . .
H12A H 0.5777 -0.2391 0.4749 0.067 Uiso 1 1 calc R A .
C13A C 0.5812(7) -0.1599(5) 0.5198(3) 0.075(2) Uani 1 1 d . A .
H13A H 0.5530 -0.1896 0.5606 0.090 Uiso 1 1 calc R . .
C14A C 0.6071(7) -0.0884(5) 0.5118(3) 0.077(2) Uani 1 1 d . . .
H14A H 0.5976 -0.0700 0.5479 0.092 Uiso 1 1 calc R A .
C15A C 0.6468(5) -0.0405(4) 0.4531(3) 0.0571(17) Uani 1 1 d . A .
C16A C 0.6742(7) 0.0376(4) 0.4485(3) 0.077(2) Uani 1 1 d . . .
H16A H 0.6376 0.0783 0.4162 0.116 Uiso 1 1 calc R A .
H16B H 0.7517 0.0369 0.4368 0.116 Uiso 1 1 calc R . .
H16C H 0.6510 0.0484 0.4895 0.116 Uiso 1 1 calc R . .
C17A C 0.9644(3) 0.0698(4) 0.1341(4) 0.030(3) Uiso 0.548(19) 1 d PGD A 1
C18A C 1.0423(4) 0.0208(3) 0.1687(4) 0.028(3) Uiso 0.548(19) 1 d PG A 1
H18A H 1.0284 -0.0289 0.1961 0.033 Uiso 0.548(19) 1 calc PR A 1
C19A C 1.1405(4) 0.0445(4) 0.1632(5) 0.041(3) Uiso 0.548(19) 1 d PG A 1
H19A H 1.1938 0.0110 0.1868 0.049 Uiso 0.548(19) 1 calc PR A 1
C20A C 1.1609(3) 0.1172(4) 0.1231(5) 0.046(3) Uiso 0.548(19) 1 d PG A 1
H20A H 1.2281 0.1334 0.1193 0.055 Uiso 0.548(19) 1 calc PR A 1
C21A C 1.0831(5) 0.1662(3) 0.0885(5) 0.046(3) Uiso 0.548(19) 1 d PG A 1
H21A H 1.0970 0.2159 0.0611 0.055 Uiso 0.548(19) 1 calc PR A 1
C22A C 0.9848(4) 0.1425(3) 0.0940(4) 0.031(3) Uiso 0.548(19) 1 d PGD A 1
C23A C 0.9049(8) 0.1973(6) 0.0518(6) 0.038(3) Uiso 0.548(19) 1 d PD A 1
H23A H 0.9376 0.2427 0.0242 0.058 Uiso 0.548(19) 1 calc PR A 1
H23B H 0.8404 0.2147 0.0784 0.058 Uiso 0.548(19) 1 calc PR A 1
H23C H 0.8855 0.1694 0.0259 0.058 Uiso 0.548(19) 1 calc PR A 1
C17D C 0.9640(4) 0.0609(5) 0.1553(6) 0.033(3) Uiso 0.452(19) 1 d PGD A 2
C18D C 1.0368(6) 0.0065(5) 0.1907(6) 0.053(4) Uiso 0.452(19) 1 d PG A 2
H18B H 1.0184 -0.0432 0.2153 0.064 Uiso 0.452(19) 1 calc PR A 2
C19D C 1.1365(5) 0.0249(6) 0.1900(7) 0.059(4) Uiso 0.452(19) 1 d PG A 2
H19B H 1.1863 -0.0123 0.2142 0.070 Uiso 0.452(19) 1 calc PR A 2
C20D C 1.1634(4) 0.0977(7) 0.1540(8) 0.059(5) Uiso 0.452(19) 1 d PG A 2
H20B H 1.2316 0.1102 0.1536 0.071 Uiso 0.452(19) 1 calc PR A 2
C21D C 1.0906(6) 0.1520(5) 0.1186(7) 0.054(4) Uiso 0.452(19) 1 d PG A 2
H21B H 1.1090 0.2018 0.0940 0.065 Uiso 0.452(19) 1 calc PR A 2
C22D C 0.9909(5) 0.1337(5) 0.1193(7) 0.055(4) Uiso 0.452(19) 1 d PGD A 2
C23D C 0.9264(12) 0.1970(7) 0.0723(8) 0.056(5) Uiso 0.452(19) 1 d PD A 2
H23D H 0.9625 0.2433 0.0554 0.085 Uiso 0.452(19) 1 calc PR A 2
H23E H 0.8545 0.2109 0.0939 0.085 Uiso 0.452(19) 1 calc PR A 2
H23F H 0.9208 0.1772 0.0375 0.085 Uiso 0.452(19) 1 calc PR A 2
C24A C 0.8054(5) 0.0359(3) 0.0801(3) 0.0444(14) Uani 1 1 d . A .
C25A C 0.7257(6) 0.0914(4) 0.0499(3) 0.0620(18) Uani 1 1 d . . .
H25A H 0.6858 0.1298 0.0693 0.074 Uiso 1 1 calc R A .
C26A C 0.7051(7) 0.0909(5) -0.0062(4) 0.079(2) Uani 1 1 d . A .
H26A H 0.6521 0.1296 -0.0264 0.094 Uiso 1 1 calc R . .
C27A C 0.7603(6) 0.0349(5) -0.0343(3) 0.072(2) Uani 1 1 d . . .
H27A H 0.7452 0.0345 -0.0737 0.087 Uiso 1 1 calc R A .
C28A C 0.8376(5) -0.0208(4) -0.0052(3) 0.0587(18) Uani 1 1 d . A .
H28A H 0.8744 -0.0598 -0.0248 0.070 Uiso 1 1 calc R . .
C29A C 0.8636(4) -0.0218(3) 0.0522(3) 0.0438(15) Uani 1 1 d . . .
C30A C 0.9499(5) -0.0839(3) 0.0792(3) 0.0485(16) Uani 1 1 d . A .
H30A H 0.9858 -0.0645 0.1044 0.073 Uiso 1 1 calc R . .
H30B H 1.0021 -0.0977 0.0448 0.073 Uiso 1 1 calc R . .
H30C H 0.9186 -0.1301 0.1062 0.073 Uiso 1 1 calc R . .
C31A C 0.6020(4) -0.0785(3) 0.1700(2) 0.0327(12) Uani 1 1 d . . .
C32A C 0.6788(4) -0.1439(3) 0.1673(3) 0.0346(12) Uani 1 1 d . A .
H32A H 0.7219 -0.1661 0.2000 0.042 Uiso 1 1 calc R . .
C33A C 0.6936(4) -0.1770(3) 0.1183(3) 0.0424(14) Uani 1 1 d . . .
H33A H 0.7479 -0.2204 0.1164 0.051 Uiso 1 1 calc R A .
C34A C 0.6277(5) -0.1460(4) 0.0718(3) 0.0511(16) Uani 1 1 d . A .
H34A H 0.6368 -0.1679 0.0377 0.061 Uiso 1 1 calc R . .
C35A C 0.5494(6) -0.0835(4) 0.0756(3) 0.0571(17) Uani 1 1 d . . .
H35A H 0.5039 -0.0636 0.0441 0.069 Uiso 1 1 calc R A .
C36A C 0.5341(5) -0.0483(3) 0.1241(3) 0.0459(14) Uani 1 1 d . A .
C37A C 0.4476(5) 0.0222(4) 0.1231(4) 0.067(2) Uani 1 1 d . . .
H37A H 0.4069 0.0168 0.1657 0.101 Uiso 1 1 calc R A .
H37B H 0.3992 0.0256 0.0937 0.101 Uiso 1 1 calc R . .
H37C H 0.4808 0.0698 0.1094 0.101 Uiso 1 1 calc R . .
C38A C 0.4894(4) -0.0849(4) 0.2964(3) 0.0415(14) Uani 1 1 d . . .
C39A C 0.4956(5) -0.1666(4) 0.3049(3) 0.0597(18) Uani 1 1 d . A .
H39A H 0.5484 -0.1906 0.2780 0.072 Uiso 1 1 calc R . .
C40A C 0.4286(6) -0.2114(5) 0.3501(4) 0.078(2) Uani 1 1 d . . .
H40A H 0.4335 -0.2657 0.3553 0.093 Uiso 1 1 calc R A .
C41A C 0.3539(6) -0.1744(5) 0.3877(4) 0.070(2) Uani 1 1 d . A .
H41A H 0.3076 -0.2051 0.4201 0.084 Uiso 1 1 calc R . .
C42A C 0.3408(5) -0.0968(5) 0.3821(3) 0.0647(19) Uani 1 1 d . . .
H42A H 0.2861 -0.0743 0.4092 0.078 Uiso 1 1 calc R A .
C43A C 0.4108(5) -0.0496(4) 0.3348(3) 0.0535(16) Uani 1 1 d . A .
C44A C 0.3926(6) 0.0333(4) 0.3309(4) 0.070(2) Uani 1 1 d . . .
H44A H 0.3793 0.0643 0.2882 0.105 Uiso 1 1 calc R A .
H44B H 0.4560 0.0471 0.3401 0.105 Uiso 1 1 calc R . .
H44C H 0.3304 0.0441 0.3617 0.105 Uiso 1 1 calc R . .
Y1B Y 0.08073(4) 0.66190(3) 0.21219(2) 0.02771(13) Uani 1 1 d . . .
P2B P 0.14215(10) 0.46375(7) 0.30856(6) 0.0275(3) Uani 1 1 d . . .
P3B P 0.26516(10) 0.52229(7) 0.13828(6) 0.0293(3) Uani 1 1 d . B .
P1B P 0.32491(10) 0.56077(7) 0.27364(6) 0.0269(3) Uani 1 1 d D . .
O2B O 0.0785(2) 0.54298(19) 0.28734(16) 0.0327(8) Uani 1 1 d . . .
O3B O 0.1730(3) 0.5817(2) 0.15396(16) 0.0373(9) Uani 1 1 d . . .
O1B O 0.2514(3) 0.62903(19) 0.24036(17) 0.0352(8) Uani 1 1 d . B .
O10B O 0.1111(3) 0.7723(2) 0.2427(2) 0.0511(11) Uani 1 1 d . . .
O11B O 0.1724(3) 0.7687(2) 0.14686(19) 0.0468(10) Uani 1 1 d . . .
O12B O 0.2170(4) 0.8545(3) 0.1818(3) 0.0748(14) Uani 1 1 d . . .
O8B O -0.0664(3) 0.6192(2) 0.18730(18) 0.0395(9) Uani 1 1 d . . .
O7B O 0.0090(3) 0.7083(2) 0.11316(16) 0.0382(9) Uani 1 1 d . . .
O9B O -0.1211(4) 0.6635(3) 0.0952(2) 0.0596(12) Uani 1 1 d . . .
O5B O -0.0544(3) 0.6713(2) 0.30363(16) 0.0422(9) Uani 1 1 d . . .
O4B O -0.0905(3) 0.7604(2) 0.21875(16) 0.0393(9) Uani 1 1 d . . .
O6B O -0.2070(3) 0.7496(2) 0.30462(19) 0.0503(11) Uani 1 1 d . . .
N3B N 0.1682(4) 0.7997(3) 0.1901(3) 0.0508(13) Uani 1 1 d . . .
N2B N -0.0616(4) 0.6631(3) 0.1305(2) 0.0389(11) Uani 1 1 d . . .
N1B N -0.1194(3) 0.7281(2) 0.2760(2) 0.0357(10) Uani 1 1 d . . .
C1B C 0.2842(4) 0.4687(3) 0.2743(2) 0.0255(10) Uani 1 1 d . B .
H1BA H 0.3268 0.4256 0.3036 0.031 Uiso 1 1 calc R . .
C2B C 0.3120(4) 0.4511(3) 0.2088(2) 0.0249(10) Uani 1 1 d . . .
H2BA H 0.2847 0.4020 0.2143 0.030 Uiso 1 1 calc R B .
H2BB H 0.3910 0.4401 0.1993 0.030 Uiso 1 1 calc R . .
C3B C 0.0970(4) 0.3950(3) 0.2805(3) 0.0370(13) Uani 1 1 d . . .
C4B C 0.0132(5) 0.4291(3) 0.2427(3) 0.0476(15) Uani 1 1 d . . .
H4BA H -0.0126 0.4834 0.2343 0.057 Uiso 1 1 calc R . .
C5B C -0.0299(5) 0.3841(4) 0.2188(4) 0.0635(19) Uani 1 1 d . . .
H5BA H -0.0877 0.4062 0.1953 0.076 Uiso 1 1 calc R . .
C6B C 0.0122(6) 0.3054(4) 0.2292(4) 0.066(2) Uani 1 1 d . . .
H6BA H -0.0169 0.2742 0.2120 0.079 Uiso 1 1 calc R . .
C7B C 0.0938(5) 0.2720(4) 0.2634(4) 0.0601(18) Uani 1 1 d . . .
H7BA H 0.1224 0.2185 0.2684 0.072 Uiso 1 1 calc R . .
C8B C 0.1370(5) 0.3168(3) 0.2919(3) 0.0472(15) Uani 1 1 d . . .
C9B C 0.2238(5) 0.2765(4) 0.3290(3) 0.0607(18) Uani 1 1 d . . .
H9BA H 0.2785 0.3105 0.3197 0.091 Uiso 1 1 calc R . .
H9BB H 0.2559 0.2282 0.3179 0.091 Uiso 1 1 calc R . .
H9BC H 0.1950 0.2640 0.3742 0.091 Uiso 1 1 calc R . .
C10B C 0.1273(4) 0.4283(3) 0.3933(2) 0.0337(12) Uani 1 1 d . . .
C11B C 0.2142(4) 0.3924(3) 0.4248(2) 0.0395(13) Uani 1 1 d . . .
H11B H 0.2834 0.3861 0.4009 0.047 Uiso 1 1 calc R . .
C12B C 0.2025(5) 0.3652(3) 0.4910(3) 0.0474(15) Uani 1 1 d . . .
H12B H 0.2630 0.3410 0.5118 0.057 Uiso 1 1 calc R . .
C13B C 0.1019(5) 0.3741(4) 0.5255(3) 0.0524(16) Uani 1 1 d . . .
H13B H 0.0924 0.3559 0.5704 0.063 Uiso 1 1 calc R . .
C14B C 0.0158(6) 0.4094(4) 0.4949(3) 0.0564(17) Uani 1 1 d . . .
H14B H -0.0530 0.4153 0.5194 0.068 Uiso 1 1 calc R . .
C15B C 0.0246(4) 0.4370(3) 0.4293(3) 0.0449(14) Uani 1 1 d . . .
C16B C -0.0754(4) 0.4729(4) 0.3997(3) 0.0578(18) Uani 1 1 d . . .
H16D H -0.1378 0.4711 0.4330 0.087 Uiso 1 1 calc R . .
H16E H -0.0832 0.4435 0.3716 0.087 Uiso 1 1 calc R . .
H16F H -0.0701 0.5273 0.3753 0.087 Uiso 1 1 calc R . .
C17B C 0.2226(4) 0.4705(3) 0.0927(2) 0.0361(12) Uani 1 1 d . . .
C18B C 0.2278(4) 0.3900(4) 0.1128(3) 0.0456(14) Uani 1 1 d . B .
H18C H 0.2590 0.3606 0.1495 0.055 Uiso 1 1 calc R . .
C19B C 0.1876(5) 0.3513(4) 0.0798(4) 0.0639(19) Uani 1 1 d . . .
H19C H 0.1911 0.2961 0.0942 0.077 Uiso 1 1 calc R B .
C20B C 0.1439(5) 0.3928(5) 0.0275(4) 0.067(2) Uani 1 1 d . B .
H20C H 0.1159 0.3667 0.0052 0.080 Uiso 1 1 calc R . .
C21B C 0.1398(5) 0.4719(5) 0.0064(3) 0.0596(19) Uani 1 1 d . . .
H21C H 0.1095 0.4996 -0.0310 0.072 Uiso 1 1 calc R B .
C22B C 0.1782(4) 0.5144(4) 0.0372(3) 0.0489(16) Uani 1 1 d . B .
C23B C 0.1711(6) 0.6008(4) 0.0105(3) 0.0612(19) Uani 1 1 d . . .
H23G H 0.1349 0.6259 0.0433 0.092 Uiso 1 1 calc R B .
H23H H 0.1304 0.6186 -0.0250 0.092 Uiso 1 1 calc R . .
H23I H 0.2434 0.6147 -0.0043 0.092 Uiso 1 1 calc R . .
C24B C 0.3788(4) 0.5688(3) 0.0926(2) 0.0340(12) Uani 1 1 d . . .
C25B C 0.3618(5) 0.6500(3) 0.0733(3) 0.0463(15) Uani 1 1 d . B .
H25B H 0.2937 0.6774 0.0849 0.056 Uiso 1 1 calc R . .
C26B C 0.4430(6) 0.6910(4) 0.0373(3) 0.0626(19) Uani 1 1 d . . .
H26B H 0.4302 0.7464 0.0230 0.075 Uiso 1 1 calc R B .
C27B C 0.5432(6) 0.6510(4) 0.0223(3) 0.0633(19) Uani 1 1 d . B .
H27B H 0.6000 0.6790 -0.0015 0.076 Uiso 1 1 calc R . .
C28B C 0.5601(5) 0.5715(4) 0.0417(3) 0.0496(15) Uani 1 1 d . . .
H28B H 0.6295 0.5451 0.0311 0.060 Uiso 1 1 calc R B .
C29B C 0.4806(4) 0.5275(3) 0.0762(2) 0.0360(12) Uani 1 1 d . B .
C30B C 0.5074(4) 0.4394(3) 0.0932(2) 0.0389(13) Uani 1 1 d . . .
H30D H 0.5597 0.4244 0.0592 0.058 Uiso 1 1 calc R B .
H30E H 0.4422 0.4168 0.0985 0.058 Uiso 1 1 calc R . .
H30F H 0.5377 0.4198 0.1327 0.058 Uiso 1 1 calc R . .
C31B C 0.4629(4) 0.5598(3) 0.2347(2) 0.0303(11) Uani 1 1 d . B .
C32B C 0.5300(4) 0.4886(3) 0.2383(2) 0.0330(12) Uani 1 1 d . . .
H32B H 0.5020 0.4413 0.2605 0.040 Uiso 1 1 calc R B .
C33B C 0.6360(4) 0.4849(4) 0.2104(3) 0.0425(14) Uani 1 1 d . B .
H33B H 0.6807 0.4359 0.2141 0.051 Uiso 1 1 calc R . .
C34B C 0.6757(5) 0.5532(4) 0.1772(3) 0.0493(16) Uani 1 1 d . . .
H34B H 0.7477 0.5515 0.1566 0.059 Uiso 1 1 calc R B .
C35B C 0.6110(5) 0.6243(4) 0.1737(3) 0.0497(16) Uani 1 1 d . B .
H35B H 0.6402 0.6709 0.1510 0.060 Uiso 1 1 calc R . .
C36B C 0.5030(4) 0.6300(3) 0.2029(3) 0.0397(13) Uani 1 1 d . . .
C37B C 0.4384(5) 0.7107(3) 0.1977(3) 0.0537(17) Uani 1 1 d . B .
H37D H 0.4032 0.7139 0.2398 0.081 Uiso 1 1 calc R . .
H37E H 0.3840 0.7199 0.1704 0.081 Uiso 1 1 calc R . .
H37F H 0.4862 0.7503 0.1794 0.081 Uiso 1 1 calc R . .
C38B C 0.3352(6) 0.5531(4) 0.35504(16) 0.031(3) Uiso 0.550(8) 1 d PGD B 1
C39B C 0.4107(5) 0.4925(4) 0.3824(2) 0.042(3) Uiso 0.550(8) 1 d PG B 1
H39B H 0.4519 0.4586 0.3590 0.050 Uiso 0.550(8) 1 calc PR B 1
C40B C 0.4260(5) 0.4814(4) 0.4441(3) 0.050(3) Uiso 0.550(8) 1 d PG B 1
H40B H 0.4776 0.4400 0.4628 0.060 Uiso 0.550(8) 1 calc PR B 1
C41B C 0.3657(6) 0.5310(4) 0.47846(18) 0.054(3) Uiso 0.550(8) 1 d PG B 1
H41B H 0.3762 0.5235 0.5206 0.065 Uiso 0.550(8) 1 calc PR B 1
C42B C 0.2902(5) 0.5917(4) 0.4511(2) 0.045(3) Uiso 0.550(8) 1 d PG B 1
H42B H 0.2490 0.6256 0.4745 0.054 Uiso 0.550(8) 1 calc PR B 1
C43B C 0.2749(5) 0.6027(3) 0.3894(2) 0.034(2) Uiso 0.550(8) 1 d PGD B 1
C44B C 0.1877(7) 0.6699(5) 0.3647(5) 0.048(3) Uiso 0.550(8) 1 d PD B 1
H44D H 0.1578 0.6971 0.3969 0.072 Uiso 0.550(8) 1 calc PR B 1
H44E H 0.1308 0.6490 0.3551 0.072 Uiso 0.550(8) 1 calc PR B 1
H44F H 0.2187 0.7065 0.3261 0.072 Uiso 0.550(8) 1 calc PR B 1
C38C C 0.3113(7) 0.5727(5) 0.3523(2) 0.027(3) Uiso 0.450(8) 1 d PGD B 2
C39C C 0.2375(6) 0.6370(4) 0.3608(2) 0.034(3) Uiso 0.450(8) 1 d PG B 2
H39C H 0.1956 0.6665 0.3287 0.040 Uiso 0.450(8) 1 calc PR B 2
C40C C 0.2251(6) 0.6582(4) 0.4162(3) 0.042(3) Uiso 0.450(8) 1 d PG B 2
H40C H 0.1747 0.7021 0.4220 0.050 Uiso 0.450(8) 1 calc PR B 2
C41C C 0.2865(7) 0.6150(5) 0.4632(3) 0.050(4) Uiso 0.450(8) 1 d PG B 2
H41C H 0.2781 0.6295 0.5011 0.060 Uiso 0.450(8) 1 calc PR B 2
C42C C 0.3603(6) 0.5507(5) 0.4548(3) 0.047(4) Uiso 0.450(8) 1 d PG B 2
H42C H 0.4023 0.5213 0.4869 0.056 Uiso 0.450(8) 1 calc PR B 2
C43C C 0.3727(6) 0.5296(4) 0.3993(3) 0.038(3) Uiso 0.450(8) 1 d PGD B 2
C44C C 0.4580(9) 0.4592(6) 0.3940(6) 0.046(4) Uiso 0.450(8) 1 d PD B 2
H44G H 0.4679 0.4251 0.4365 0.069 Uiso 0.450(8) 1 calc PR B 2
H44H H 0.5258 0.4774 0.3717 0.069 Uiso 0.450(8) 1 calc PR B 2
H44I H 0.4349 0.4300 0.3704 0.069 Uiso 0.450(8) 1 calc PR B 2
N1S N -0.3951(8) 0.6376(6) 0.4185(5) 0.120(3) Uani 1 1 d . . .
C1S C -0.3040(9) 0.5868(6) 0.3211(5) 0.115(4) Uani 1 1 d . . .
H1S1 H -0.3285 0.6240 0.2827 0.173 Uiso 1 1 calc R . .
H1S2 H -0.3238 0.5357 0.3268 0.173 Uiso 1 1 calc R . .
H1S3 H -0.2260 0.5822 0.3170 0.173 Uiso 1 1 calc R . .
C2S C -0.3541(8) 0.6147(6) 0.3756(6) 0.093(3) Uani 1 1 d . . .
O1S O 0.1971(12) 0.7464(10) 0.5526(7) 0.139(4) Uani 0.50 1 d PD . .
C3S C 0.2977(19) 0.6532(13) 0.6168(11) 0.139(4) Uani 0.50 1 d PD . .
H3SA H 0.3443 0.6377 0.6493 0.209 Uiso 0.50 1 calc PR . .
H3SB H 0.3375 0.6398 0.5787 0.209 Uiso 0.50 1 calc PR . .
H3SC H 0.2354 0.6256 0.6325 0.209 Uiso 0.50 1 calc PR . .
C4S C 0.2609(18) 0.7396(13) 0.6010(10) 0.139(4) Uani 0.50 1 d PD . .
H4SA H 0.2172 0.7554 0.6377 0.167 Uiso 0.50 1 calc PR . .
H4SB H 0.3215 0.7699 0.5840 0.167 Uiso 0.50 1 calc PR . .
C5S C 0.0910(13) 0.7696(16) 0.5758(10) 0.139(4) Uani 0.50 1 d PD . .
H5SA H 0.0860 0.8163 0.5902 0.167 Uiso 0.50 1 calc PR . .
H5SB H 0.0652 0.7272 0.6125 0.167 Uiso 0.50 1 calc PR . .
C6S C 0.0223(17) 0.7881(15) 0.5252(10) 0.139(4) Uani 0.50 1 d PD . .
H6SA H -0.0518 0.8056 0.5416 0.209 Uiso 0.50 1 calc PR . .
H6SB H 0.0251 0.7411 0.5121 0.209 Uiso 0.50 1 calc PR . .
H6SC H 0.0486 0.8295 0.4886 0.209 Uiso 0.50 1 calc PR . .

loop_
_atom_site_aniso_label
_atom_site_aniso_U_11
_atom_site_aniso_U_22
_atom_site_aniso_U_33
_atom_site_aniso_U_23
_atom_site_aniso_U_13
_atom_site_aniso_U_12
Y1A 0.0292(3) 0.0218(3) 0.0420(3) -0.0049(2) -0.0035(2) 0.0029(2)
P3A 0.0376(7) 0.0218(7) 0.0364(7) -0.0060(6) -0.0126(6) 0.0015(6)
P1A 0.0299(7) 0.0205(7) 0.0544(9) -0.0062(6) 0.0065(6) -0.0021(6)
P2A 0.0265(7) 0.0259(7) 0.0339(7) -0.0062(6) -0.0049(6) -0.0018(5)
O3A 0.046(2) 0.026(2) 0.045(2) -0.0116(16) -0.0169(18) 0.0053(16)
O1A 0.034(2) 0.0231(19) 0.065(3) -0.0089(18) 0.0097(18) 0.0001(16)
O2A 0.0327(19) 0.031(2) 0.042(2) -0.0105(16) -0.0103(16) 0.0015(16)
O10A 0.037(2) 0.046(3) 0.103(4) -0.023(3) 0.000(3) 0.010(2)
O11A 0.060(3) 0.046(3) 0.072(3) 0.003(2) -0.029(3) -0.007(2)
O12A 0.071(4) 0.076(4) 0.155(6) -0.008(4) -0.070(4) -0.007(3)
O8A 0.052(2) 0.036(2) 0.051(2) -0.0096(19) -0.017(2) -0.0008(18)
O7A 0.040(2) 0.028(2) 0.044(2) -0.0086(17) -0.0076(18) -0.0014(16)
O9A 0.061(3) 0.052(3) 0.086(3) -0.020(2) 0.001(3) -0.029(2)
O5A 0.075(3) 0.024(2) 0.047(2) 0.0009(18) 0.011(2) 0.014(2)
O4A 0.049(2) 0.029(2) 0.041(2) -0.0045(17) -0.0004(18) 0.0043(17)
O6A 0.058(3) 0.034(2) 0.048(2) -0.0156(19) 0.004(2) 0.0056(19)
N3A 0.049(4) 0.035(3) 0.106(5) -0.008(3) -0.019(4) 0.002(3)
N2A 0.043(3) 0.030(3) 0.055(3) -0.014(2) -0.003(3) -0.001(2)
N1A 0.042(3) 0.029(3) 0.048(3) -0.006(2) 0.006(2) 0.004(2)
C1A 0.030(3) 0.020(2) 0.035(3) -0.005(2) -0.008(2) 0.002(2)
C2A 0.028(3) 0.027(3) 0.040(3) -0.010(2) -0.006(2) -0.004(2)
C3A 0.045(3) 0.036(3) 0.047(3) -0.007(3) -0.020(3) -0.003(3)
C4A 0.058(4) 0.044(4) 0.066(4) -0.008(3) -0.027(3) -0.005(3)
C5A 0.074(5) 0.055(5) 0.105(6) -0.009(4) -0.036(5) -0.027(4)
C6A 0.059(4) 0.071(5) 0.112(7) -0.005(5) -0.049(5) -0.019(4)
C7A 0.055(4) 0.061(5) 0.091(5) -0.011(4) -0.039(4) -0.005(4)
C8A 0.053(4) 0.042(4) 0.062(4) -0.008(3) -0.027(3) -0.002(3)
C9A 0.059(4) 0.048(4) 0.084(5) -0.013(4) -0.031(4) -0.001(3)
C10A 0.045(3) 0.033(3) 0.032(3) -0.007(2) -0.010(2) 0.005(2)
C11A 0.049(3) 0.038(3) 0.032(3) -0.005(2) -0.005(3) -0.002(3)
C12A 0.060(4) 0.045(4) 0.041(4) 0.002(3) 0.003(3) 0.002(3)
C13A 0.098(6) 0.067(5) 0.036(4) 0.001(3) 0.004(4) -0.001(4)
C14A 0.109(6) 0.085(6) 0.038(4) -0.025(4) -0.002(4) -0.014(5)
C15A 0.071(4) 0.056(4) 0.044(4) -0.023(3) -0.007(3) 0.003(3)
C16A 0.112(6) 0.068(5) 0.062(5) -0.040(4) -0.004(4) -0.012(5)
C24A 0.047(3) 0.028(3) 0.044(3) 0.002(2) 0.007(3) -0.006(3)
C25A 0.070(5) 0.047(4) 0.054(4) 0.000(3) -0.010(4) 0.001(3)
C26A 0.102(6) 0.056(5) 0.058(5) 0.011(4) -0.026(4) 0.004(4)
C27A 0.084(5) 0.071(5) 0.053(4) 0.002(4) -0.007(4) -0.025(5)
C28A 0.062(4) 0.058(4) 0.048(4) -0.006(3) 0.010(3) -0.023(4)
C29A 0.041(3) 0.036(3) 0.043(3) 0.000(3) 0.010(3) -0.014(3)
C30A 0.049(3) 0.035(3) 0.052(4) -0.014(3) 0.017(3) -0.006(3)
C31A 0.030(3) 0.028(3) 0.038(3) -0.006(2) -0.008(2) -0.003(2)
C32A 0.033(3) 0.028(3) 0.042(3) -0.005(2) -0.008(2) -0.007(2)
C33A 0.040(3) 0.036(3) 0.055(4) -0.020(3) 0.001(3) -0.010(3)
C34A 0.066(4) 0.047(4) 0.042(3) -0.019(3) 0.002(3) -0.014(3)
C35A 0.070(4) 0.055(4) 0.055(4) -0.019(3) -0.031(3) -0.003(4)
C36A 0.045(3) 0.041(3) 0.054(4) -0.014(3) -0.020(3) 0.002(3)
C37A 0.056(4) 0.066(5) 0.090(5) -0.036(4) -0.044(4) 0.021(4)
C38A 0.032(3) 0.052(4) 0.041(3) -0.009(3) -0.007(3) -0.013(3)
C39A 0.054(4) 0.065(5) 0.053(4) 0.007(3) -0.011(3) -0.032(3)
C40A 0.084(5) 0.070(5) 0.078(5) -0.015(4) 0.005(5) -0.038(4)
C41A 0.061(5) 0.079(6) 0.065(5) -0.011(4) -0.002(4) -0.023(4)
C42A 0.048(4) 0.087(6) 0.061(4) -0.021(4) -0.001(3) -0.022(4)
C43A 0.041(3) 0.068(5) 0.050(4) -0.021(3) -0.005(3) -0.002(3)
C44A 0.058(4) 0.079(6) 0.075(5) -0.028(4) 0.004(4) -0.018(4)
Y1B 0.0305(3) 0.0190(2) 0.0281(3) -0.00457(19) -0.0016(2) 0.00259(19)
P2B 0.0258(6) 0.0208(6) 0.0305(7) -0.0021(5) -0.0016(5) -0.0026(5)
P3B 0.0335(7) 0.0240(7) 0.0273(7) -0.0084(5) -0.0052(6) 0.0051(5)
P1B 0.0275(6) 0.0236(7) 0.0291(7) -0.0067(5) -0.0026(5) -0.0056(5)
O2B 0.0257(17) 0.0247(18) 0.039(2) -0.0038(15) 0.0009(15) 0.0004(14)
O3B 0.041(2) 0.032(2) 0.0333(19) -0.0118(16) -0.0051(16) 0.0100(16)
O1B 0.0316(19) 0.0221(18) 0.047(2) -0.0041(16) -0.0051(16) -0.0024(15)
O10B 0.050(2) 0.041(2) 0.066(3) -0.029(2) 0.002(2) -0.003(2)
O11B 0.060(3) 0.026(2) 0.049(2) -0.0019(18) -0.007(2) -0.0076(18)
O12B 0.093(4) 0.035(3) 0.100(4) -0.008(2) -0.028(3) -0.021(3)
O8B 0.038(2) 0.031(2) 0.045(2) -0.0061(17) -0.0075(17) -0.0006(16)
O7B 0.044(2) 0.032(2) 0.0313(19) -0.0061(16) -0.0050(17) 0.0059(18)
O9B 0.061(3) 0.077(3) 0.053(3) -0.030(2) -0.026(2) -0.002(2)
O5B 0.046(2) 0.030(2) 0.034(2) -0.0012(16) 0.0002(17) 0.0115(17)
O4B 0.044(2) 0.034(2) 0.031(2) -0.0062(16) -0.0019(17) 0.0069(17)
O6B 0.042(2) 0.039(2) 0.056(3) -0.0137(19) 0.013(2) 0.0046(18)
N3B 0.051(3) 0.024(3) 0.072(4) -0.007(3) -0.013(3) 0.000(2)
N2B 0.040(3) 0.034(3) 0.045(3) -0.019(2) -0.011(2) 0.006(2)
N1B 0.039(3) 0.026(2) 0.041(3) -0.012(2) -0.002(2) -0.001(2)
C1B 0.025(2) 0.018(2) 0.030(3) -0.002(2) -0.006(2) -0.0031(19)
C2B 0.028(2) 0.018(2) 0.025(2) -0.0057(19) -0.002(2) 0.000(2)
C3B 0.033(3) 0.031(3) 0.048(3) -0.010(2) -0.006(3) -0.009(2)
C4B 0.048(3) 0.035(3) 0.060(4) -0.009(3) -0.008(3) -0.013(3)
C5B 0.057(4) 0.057(5) 0.085(5) -0.019(4) -0.026(4) -0.014(4)
C6B 0.069(5) 0.045(4) 0.098(6) -0.025(4) -0.028(4) -0.016(4)
C7B 0.051(4) 0.040(4) 0.093(5) -0.018(4) -0.010(4) -0.017(3)
C8B 0.044(3) 0.034(3) 0.062(4) -0.011(3) -0.004(3) -0.010(3)
C9B 0.055(4) 0.043(4) 0.084(5) -0.016(3) -0.018(4) -0.005(3)
C10B 0.035(3) 0.028(3) 0.031(3) -0.002(2) 0.001(2) -0.006(2)
C11B 0.042(3) 0.035(3) 0.035(3) -0.002(2) -0.007(2) -0.003(2)
C12B 0.057(4) 0.041(3) 0.038(3) -0.001(3) -0.012(3) -0.005(3)
C13B 0.070(4) 0.049(4) 0.030(3) 0.000(3) -0.001(3) -0.013(3)
C14B 0.063(4) 0.054(4) 0.041(4) -0.007(3) 0.011(3) -0.012(3)
C15B 0.042(3) 0.042(3) 0.038(3) -0.002(3) 0.005(3) -0.005(3)
C16B 0.034(3) 0.077(5) 0.052(4) -0.010(3) 0.005(3) -0.010(3)
C17B 0.029(3) 0.045(3) 0.039(3) -0.024(3) -0.010(2) 0.007(2)
C18B 0.040(3) 0.044(4) 0.062(4) -0.027(3) -0.017(3) 0.002(3)
C19B 0.055(4) 0.067(5) 0.089(5) -0.049(4) -0.019(4) -0.002(4)
C20B 0.053(4) 0.091(6) 0.083(5) -0.065(5) -0.028(4) 0.010(4)
C21B 0.042(4) 0.094(6) 0.051(4) -0.039(4) -0.023(3) 0.016(4)
C22B 0.035(3) 0.070(4) 0.043(3) -0.029(3) -0.014(3) 0.018(3)
C23B 0.066(4) 0.069(5) 0.037(3) -0.012(3) -0.019(3) 0.022(4)
C24B 0.042(3) 0.030(3) 0.026(3) -0.007(2) -0.002(2) -0.001(2)
C25B 0.060(4) 0.030(3) 0.040(3) -0.007(3) 0.000(3) 0.000(3)
C26B 0.086(5) 0.034(4) 0.051(4) 0.000(3) 0.006(4) -0.009(3)
C27B 0.082(5) 0.053(4) 0.049(4) -0.010(3) 0.019(4) -0.031(4)
C28B 0.052(4) 0.056(4) 0.040(3) -0.017(3) 0.008(3) -0.014(3)
C29B 0.042(3) 0.038(3) 0.025(3) -0.008(2) 0.000(2) -0.005(2)
C30B 0.039(3) 0.037(3) 0.035(3) -0.014(2) 0.001(2) 0.005(2)
C31B 0.028(3) 0.033(3) 0.031(3) -0.009(2) -0.001(2) -0.010(2)
C32B 0.031(3) 0.032(3) 0.036(3) -0.008(2) -0.005(2) -0.007(2)
C33B 0.030(3) 0.049(4) 0.050(3) -0.020(3) -0.004(3) -0.005(3)
C34B 0.035(3) 0.058(4) 0.057(4) -0.025(3) 0.008(3) -0.014(3)
C35B 0.046(3) 0.043(4) 0.060(4) -0.016(3) 0.010(3) -0.021(3)
C36B 0.041(3) 0.035(3) 0.044(3) -0.013(3) 0.002(3) -0.013(3)
C37B 0.051(4) 0.033(3) 0.072(4) -0.015(3) 0.014(3) -0.020(3)
N1S 0.136(8) 0.121(8) 0.113(7) -0.036(6) -0.028(6) -0.027(6)
C1S 0.142(9) 0.102(8) 0.134(9) -0.057(7) -0.063(8) -0.010(7)
C2S 0.093(7) 0.085(7) 0.118(8) -0.026(6) -0.056(6) -0.018(5)
O1S 0.129(8) 0.164(9) 0.117(8) -0.027(7) -0.023(6) -0.023(8)
C3S 0.129(8) 0.164(9) 0.117(8) -0.027(7) -0.023(6) -0.023(8)
C4S 0.129(8) 0.164(9) 0.117(8) -0.027(7) -0.023(6) -0.023(8)
C5S 0.129(8) 0.164(9) 0.117(8) -0.027(7) -0.023(6) -0.023(8)
C6S 0.129(8) 0.164(9) 0.117(8) -0.027(7) -0.023(6) -0.023(8)

loop_
_atom_type_symbol
_atom_type_description
_atom_type_scat_dispersion_real
_atom_type_scat_dispersion_imag
_atom_type_scat_source
C C 0.0033 0.0016 'International Tables Vol C Tables 4.2.6.8 and 6.1.1.4'
H H 0.0000 0.0000 'International Tables Vol C Tables 4.2.6.8 and 6.1.1.4'
O O 0.0106 0.0060 'International Tables Vol C Tables 4.2.6.8 and 6.1.1.4'
P P 0.1023 0.0942 'International Tables Vol C Tables 4.2.6.8 and 6.1.1.4'
Y Y -2.7962 3.5667 'International Tables Vol C Tables 4.2.6.8 and 6.1.1.4'
N N 0.0061 0.0033 'International Tables Vol C Tables 4.2.6.8 and 6.1.1.4'

loop_
_geom_angle_atom_site_label_1
_geom_angle_atom_site_label_2
_geom_angle_atom_site_label_3
_geom_angle
O1A Y1A O3A 79.50(13)
O1A Y1A O2A 75.00(12)
O3A Y1A O2A 74.61(12)
O1A Y1A O8A 79.70(14)
O3A Y1A O8A 83.44(13)
O2A Y1A O8A 148.97(12)
O1A Y1A O7A 75.06(12)
O3A Y1A O7A 132.49(13)
O2A Y1A O7A 133.32(13)
O8A Y1A O7A 53.12(13)
O1A Y1A O11A 89.16(16)
O3A Y1A O11A 149.17(14)
O2A Y1A O11A 74.78(13)
O8A Y1A O11A 122.87(14)
O7A Y1A O11A 69.81(14)
O1A Y1A O5A 143.74(15)
O3A Y1A O5A 69.52(12)
O2A Y1A O5A 112.68(13)
O8A Y1A O5A 78.51(15)
O7A Y1A O5A 112.73(13)
O11A Y1A O5A 127.06(16)
O1A Y1A O10A 134.94(17)
O3A Y1A O10A 119.83(16)
O2A Y1A O10A 72.64(13)
O8A Y1A O10A 138.25(14)
O7A Y1A O10A 106.46(15)
O11A Y1A O10A 52.59(17)
O5A Y1A O10A 78.72(18)
O1A Y1A O4A 141.62(12)
O3A Y1A O4A 117.29(12)
O2A Y1A O4A 140.70(12)
O8A Y1A O4A 69.25(13)
O7A Y1A O4A 68.46(12)
O11A Y1A O4A 89.23(14)
O5A Y1A O4A 50.70(12)
O10A Y1A O4A 69.21(14)
O1A Y1A N3A 111.57(19)
O3A Y1A N3A 138.10(15)
O2A Y1A N3A 70.17(14)
O8A Y1A N3A 137.34(15)
O7A Y1A N3A 88.88(16)
O11A Y1A N3A 25.94(17)
O5A Y1A N3A 104.10(19)
O10A Y1A N3A 26.74(16)
O4A Y1A N3A 79.79(16)
O1A Y1A N2A 75.73(13)
O3A Y1A N2A 108.67(14)
O2A Y1A N2A 149.33(13)
O8A Y1A N2A 27.02(13)
O7A Y1A N2A 26.10(13)
O11A Y1A N2A 95.89(15)
O5A Y1A N2A 96.38(15)
O10A Y1A N2A 124.91(15)
O4A Y1A N2A 66.31(12)
N3A Y1A N2A 113.21(16)
O1A Y1A N1A 149.94(14)
O3A Y1A N1A 92.76(13)
O2A Y1A N1A 131.18(12)
O8A Y1A N1A 70.53(13)
O7A Y1A N1A 89.93(12)
O11A Y1A N1A 110.23(15)
O5A Y1A N1A 25.26(12)
O10A Y1A N1A 73.96(16)
O4A Y1A N1A 25.54(11)
N3A Y1A N1A 93.65(17)
N2A Y1A N1A 79.49(13)
O3A P3A C10A 111.9(2)
O3A P3A C3A 109.5(2)
C10A P3A C3A 107.2(3)
O3A P3A C1A 110.1(2)
C10A P3A C1A 110.0(2)
C3A P3A C1A 108.0(2)
O1A P1A C24A 110.5(3)
O1A P1A C2A 111.5(2)
C24A P1A C2A 107.2(3)
O1A P1A C17A 110.6(3)
C24A P1A C17A 103.5(3)
C2A P1A C17A 113.2(3)
O1A P1A C17D 107.9(4)
C24A P1A C17D 116.8(5)
C2A P1A C17D 102.7(4)
C17A P1A C17D 14.2(4)
O2A P2A C31A 112.9(2)
O2A P2A C38A 112.3(2)
C31A P2A C38A 106.1(2)
O2A P2A C1A 110.7(2)
C31A P2A C1A 106.4(2)
C38A P2A C1A 108.0(2)
P3A O3A Y1A 141.8(2)
P1A O1A Y1A 158.8(2)
P2A O2A Y1A 141.2(2)
N3A O10A Y1A 91.5(4)
N3A O11A Y1A 95.0(4)
N2A O8A Y1A 94.4(3)
N2A O7A Y1A 95.5(3)
N1A O5A Y1A 99.8(3)
N1A O4A Y1A 92.6(3)
O11A N3A O12A 121.1(8)
O11A N3A O10A 120.5(6)
O12A N3A O10A 118.4(6)
O11A N3A Y1A 59.0(3)
O12A N3A Y1A 173.3(4)
O10A N3A Y1A 61.8(3)
O9A N2A O7A 122.3(5)
O9A N2A O8A 120.7(5)
O7A N2A O8A 117.0(4)
O9A N2A Y1A 179.1(5)
O7A N2A Y1A 58.4(2)
O8A N2A Y1A 58.6(3)
O6A N1A O4A 122.0(4)
O6A N1A O5A 121.6(5)
O4A N1A O5A 116.4(4)
O6A N1A Y1A 173.3(4)
O4A N1A Y1A 61.8(2)
O5A N1A Y1A 54.9(3)
C2A C1A P3A 111.3(3)
C2A C1A P2A 115.9(4)
P3A C1A P2A 110.8(2)
C1A C2A P1A 120.3(4)
C8A C3A C4A 119.9(5)
C8A C3A P3A 126.0(5)
C4A C3A P3A 114.1(4)
C5A C4A C3A 120.4(6)
C4A C5A C6A 119.6(7)
C7A C6A C5A 120.6(6)
C6A C7A C8A 121.1(7)
C3A C8A C7A 118.4(6)
C3A C8A C9A 123.6(6)
C7A C8A C9A 118.1(6)
C11A C10A C15A 119.8(5)
C11A C10A P3A 121.3(4)
C15A C10A P3A 118.8(5)
C12A C11A C10A 120.9(6)
C13A C12A C11A 119.2(7)
C14A C13A C12A 120.3(6)
C13A C14A C15A 123.2(7)
C14A C15A C10A 116.6(6)
C14A C15A C16A 119.7(6)
C10A C15A C16A 123.6(6)
C18A C17A C22A 120.0
C18A C17A P1A 118.2(4)
C22A C17A P1A 120.9(4)
C19A C18A C17A 120.0
C18A C19A C20A 120.0
C19A C20A C21A 120.0
C22A C21A C20A 120.0
C21A C22A C17A 120.0
C21A C22A C23A 117.4(6)
C17A C22A C23A 122.5(6)
C18D C17D C22D 120.0
C18D C17D P1A 124.0(5)
C22D C17D P1A 115.9(5)
C17D C18D C19D 120.0
C20D C19D C18D 120.0
C19D C20D C21D 120.0
C22D C21D C20D 120.0
C21D C22D C17D 120.0
C21D C22D C23D 112.6(8)
C17D C22D C23D 127.1(8)
C29A C24A C25A 119.8(6)
C29A C24A P1A 122.9(5)
C25A C24A P1A 117.3(5)
C26A C25A C24A 121.0(7)
C25A C26A C27A 120.4(7)
C26A C27A C28A 119.8(7)
C27A C28A C29A 122.1(7)
C28A C29A C24A 117.0(6)
C28A C29A C30A 117.8(6)
C24A C29A C30A 125.2(6)
C32A C31A C36A 119.4(5)
C32A C31A P2A 120.3(4)
C36A C31A P2A 120.3(4)
C33A C32A C31A 121.6(5)
C32A C33A C34A 118.9(5)
C35A C34A C33A 119.6(6)
C34A C35A C36A 122.5(6)
C35A C36A C31A 117.9(5)
C35A C36A C37A 118.7(6)
C31A C36A C37A 123.4(5)
C43A C38A C39A 118.7(5)
C43A C38A P2A 125.4(5)
C39A C38A P2A 115.9(4)
C40A C39A C38A 122.5(7)
C39A C40A C41A 116.6(8)
C42A C41A C40A 124.8(7)
C41A C42A C43A 118.7(7)
C38A C43A C42A 118.6(7)
C38A C43A C44A 125.1(6)
C42A C43A C44A 116.3(6)
O3B Y1B O2B 79.62(12)
O3B Y1B O1B 74.74(13)
O2B Y1B O1B 75.32(11)
O3B Y1B O11B 92.02(14)
O2B Y1B O11B 150.95(13)
O1B Y1B O11B 75.64(13)
O3B Y1B O8B 80.08(13)
O2B Y1B O8B 80.15(12)
O1B Y1B O8B 147.44(12)
O11B Y1B O8B 126.10(13)
O3B Y1B O7B 74.70(12)
O2B Y1B O7B 129.15(13)
O1B Y1B O7B 135.21(12)
O11B Y1B O7B 73.54(14)
O8B Y1B O7B 52.85(12)
O3B Y1B O5B 144.89(13)
O2B Y1B O5B 69.08(11)
O1B Y1B O5B 110.67(13)
O11B Y1B O5B 123.09(13)
O8B Y1B O5B 79.29(13)
O7B Y1B O5B 113.23(12)
O3B Y1B O10B 137.65(13)
O2B Y1B O10B 118.33(14)
O1B Y1B O10B 73.94(13)
O11B Y1B O10B 52.89(14)
O8B Y1B O10B 137.69(13)
O7B Y1B O10B 110.15(14)
O5B Y1B O10B 73.97(13)
O3B Y1B O4B 141.53(12)
O2B Y1B O4B 115.51(11)
O1B Y1B O4B 141.60(12)
O11B Y1B O4B 88.27(13)
O8B Y1B O4B 69.06(12)
O7B Y1B O4B 68.54(11)
O5B Y1B O4B 50.80(11)
O10B Y1B O4B 68.63(13)
O3B Y1B N3B 114.37(15)
O2B Y1B N3B 137.32(15)
O1B Y1B N3B 70.73(13)
O11B Y1B N3B 26.36(14)
O8B Y1B N3B 140.02(14)
O7B Y1B N3B 93.42(15)
O5B Y1B N3B 99.62(15)
O10B Y1B N3B 26.70(14)
O4B Y1B N3B 79.40(13)
O3B Y1B N2B 75.37(13)
O2B Y1B N2B 104.73(13)
O1B Y1B N2B 149.56(12)
O11B Y1B N2B 99.85(14)
O8B Y1B N2B 26.47(12)
O7B Y1B N2B 26.39(12)
O5B Y1B N2B 97.12(13)
O10B Y1B N2B 127.67(14)
O4B Y1B N2B 66.72(12)
N3B Y1B N2B 117.67(15)
O3B Y1B N1B 151.09(13)
O2B Y1B N1B 91.93(12)
O1B Y1B N1B 130.05(13)
O11B Y1B N1B 107.43(13)
O8B Y1B N1B 71.21(12)
O7B Y1B N1B 90.21(12)
O5B Y1B N1B 25.54(12)
O10B Y1B N1B 70.51(13)
O4B Y1B N1B 25.31(11)
N3B Y1B N1B 90.60(14)
N2B Y1B N1B 80.27(12)
O2B P2B C10B 111.2(2)
O2B P2B C3B 110.1(2)
C10B P2B C3B 107.8(2)
O2B P2B C1B 109.0(2)
C10B P2B C1B 110.7(2)
C3B P2B C1B 107.9(2)
O3B P3B C24B 111.0(2)
O3B P3B C17B 108.6(2)
C24B P3B C17B 109.3(2)
O3B P3B C2B 112.7(2)
C24B P3B C2B 106.5(2)
C17B P3B C2B 108.7(2)
O1B P1B C31B 112.6(2)
O1B P1B C38C 103.8(3)
C31B P1B C38C 111.0(3)
O1B P1B C38B 116.9(3)
C31B P1B C38B 103.1(3)
C38C P1B C38B 13.2(3)
O1B P1B C1B 109.7(2)
C31B P1B C1B 106.5(2)
C38C P1B C1B 113.4(3)
C38B P1B C1B 107.3(3)
P2B O2B Y1B 143.32(19)
P3B O3B Y1B 153.7(2)
P1B O1B Y1B 141.2(2)
N3B O10B Y1B 93.5(3)
N3B O11B Y1B 95.8(3)
N2B O8B Y1B 95.9(3)
N2B O7B Y1B 95.6(3)
N1B O5B Y1B 98.7(3)
N1B O4B Y1B 93.5(3)
O12B N3B O11B 121.5(6)
O12B N3B O10B 121.5(6)
O11B N3B O10B 117.1(5)
O12B N3B Y1B 172.9(4)
O11B N3B Y1B 57.8(3)
O10B N3B Y1B 59.8(3)
O9B N2B O7B 121.5(5)
O9B N2B O8B 122.9(5)
O7B N2B O8B 115.6(4)
O9B N2B Y1B 179.3(4)
O7B N2B Y1B 58.0(2)
O8B N2B Y1B 57.6(3)
O6B N1B O4B 122.1(4)
O6B N1B O5B 121.1(4)
O4B N1B O5B 116.8(4)
O6B N1B Y1B 174.2(3)
O4B N1B Y1B 61.2(2)
O5B N1B Y1B 55.8(2)
C2B C1B P2B 112.0(3)
C2B C1B P1B 114.1(3)
P2B C1B P1B 111.6(2)
C1B C2B P3B 120.8(3)
C8B C3B C4B 120.5(5)
C8B C3B P2B 125.7(5)
C4B C3B P2B 113.8(4)
C5B C4B C3B 120.5(6)
C4B C5B C6B 118.9(7)
C7B C6B C5B 121.8(6)
C6B C7B C8B 120.5(6)
C3B C8B C7B 117.7(6)
C3B C8B C9B 124.8(6)
C7B C8B C9B 117.5(6)
C11B C10B C15B 118.6(5)
C11B C10B P2B 121.9(4)
C15B C10B P2B 119.6(4)
C10B C11B C12B 121.8(5)
C13B C12B C11B 119.0(6)
C14B C13B C12B 119.7(5)
C13B C14B C15B 122.7(6)
C14B C15B C10B 118.2(6)
C14B C15B C16B 119.0(5)
C10B C15B C16B 122.8(5)
C18B C17B C22B 119.8(5)
C18B C17B P3B 121.4(4)
C22B C17B P3B 118.7(4)
C17B C18B C19B 120.9(6)
C20B C19B C18B 119.6(7)
C19B C20B C21B 120.2(6)
C20B C21B C22B 123.1(6)
C21B C22B C17B 116.3(6)
C21B C22B C23B 119.5(6)
C17B C22B C23B 124.2(6)
C25B C24B C29B 120.0(5)
C25B C24B P3B 116.1(4)
C29B C24B P3B 123.9(4)
C26B C25B C24B 120.5(6)
C25B C26B C27B 119.7(6)
C28B C27B C26B 119.7(6)
C27B C28B C29B 122.9(6)
C28B C29B C24B 117.1(5)
C28B C29B C30B 118.3(5)
C24B C29B C30B 124.6(5)
C32B C31B C36B 119.9(4)
C32B C31B P1B 119.7(4)
C36B C31B P1B 120.3(4)
C33B C32B C31B 121.8(5)
C34B C33B C32B 119.0(5)
C33B C34B C35B 120.2(5)
C34B C35B C36B 122.2(5)
C31B C36B C35B 116.9(5)
C31B C36B C37B 124.5(5)
C35B C36B C37B 118.6(5)
C39B C38B C43B 120.0
C39B C38B P1B 115.0(4)
C43B C38B P1B 125.0(4)
C38B C39B C40B 120.0
C41B C40B C39B 120.0
C40B C41B C42B 120.0
C43B C42B C41B 120.0
C42B C43B C38B 120.0
C42B C43B C44B 115.5(6)
C38B C43B C44B 124.5(6)
C39C C38C C43C 120.0
C39C C38C P1B 113.1(4)
C43C C38C P1B 126.6(4)
C38C C39C C40C 120.0
C41C C40C C39C 120.0
C42C C41C C40C 120.0
C43C C42C C41C 120.0
C42C C43C C38C 120.0
C42C C43C C44C 115.9(7)
C38C C43C C44C 124.1(7)
N1S C2S C1S 178.9(12)
C5S O1S C4S 107.2(16)
O1S C4S C3S 98.1(16)
O1S C5S C6S 110.2(17)

loop_
_geom_bond_atom_site_label_1
_geom_bond_atom_site_label_2
_geom_bond_distance
Y1A O1A 2.259(3)
Y1A O3A 2.305(4)
Y1A O2A 2.336(4)
Y1A O8A 2.417(4)
Y1A O7A 2.417(3)
Y1A O11A 2.422(4)
Y1A O5A 2.423(4)
Y1A O10A 2.481(4)
Y1A O4A 2.574(4)
Y1A N3A 2.814(7)
Y1A N2A 2.824(5)
Y1A N1A 2.917(5)
P3A O3A 1.501(4)
P3A C10A 1.803(5)
P3A C3A 1.815(6)
P3A C1A 1.847(5)
P1A O1A 1.499(4)
P1A C24A 1.799(6)
P1A C2A 1.818(5)
P1A C17A 1.821(3)
P1A C17D 1.828(3)
P2A O2A 1.490(4)
P2A C31A 1.811(5)
P2A C38A 1.814(5)
P2A C1A 1.872(5)
O10A N3A 1.266(8)
O11A N3A 1.236(7)
O12A N3A 1.262(8)
O8A N2A 1.287(6)
O7A N2A 1.248(6)
O9A N2A 1.222(6)
O5A N1A 1.264(6)
O4A N1A 1.259(6)
O6A N1A 1.235(6)
C1A C2A 1.564(7)
C3A C8A 1.378(8)
C3A C4A 1.418(8)
C4A C5A 1.359(9)
C5A C6A 1.397(10)
C6A C7A 1.350(10)
C7A C8A 1.415(9)
C8A C9A 1.495(9)
C10A C11A 1.397(8)
C10A C15A 1.411(8)
C11A C12A 1.393(7)
C12A C13A 1.365(10)
C13A C14A 1.359(11)
C14A C15A 1.397(9)
C15A C16A 1.502(10)
C17A C18A 1.3900
C17A C22A 1.3900
C18A C19A 1.3900
C19A C20A 1.3900
C20A C21A 1.3900
C21A C22A 1.3900
C22A C23A 1.533(7)
C17D C18D 1.3900
C17D C22D 1.3900
C18D C19D 1.3900
C19D C20D 1.3900
C20D C21D 1.3900
C21D C22D 1.3900
C22D C23D 1.532(7)
C24A C29A 1.405(8)
C24A C25A 1.405(8)
C25A C26A 1.347(10)
C26A C27A 1.371(11)
C27A C28A 1.376(10)
C28A C29A 1.394(9)
C29A C30A 1.492(8)
C31A C32A 1.396(7)
C31A C36A 1.400(8)
C32A C33A 1.383(8)
C33A C34A 1.391(9)
C34A C35A 1.374(9)
C35A C36A 1.395(8)
C36A C37A 1.520(8)
C38A C43A 1.385(8)
C38A C39A 1.429(9)
C39A C40A 1.362(9)
C40A C41A 1.366(10)
C41A C42A 1.359(10)
C42A C43A 1.426(9)
C43A C44A 1.459(10)
Y1B O3B 2.268(3)
Y1B O2B 2.294(3)
Y1B O1B 2.325(3)
Y1B O11B 2.402(4)
Y1B O8B 2.416(4)
Y1B O7B 2.426(4)
Y1B O5B 2.439(3)
Y1B O10B 2.445(4)
Y1B O4B 2.561(3)
Y1B N3B 2.823(5)
Y1B N2B 2.846(5)
Y1B N1B 2.917(4)
P2B O2B 1.495(3)
P2B C10B 1.794(5)
P2B C3B 1.805(5)
P2B C1B 1.846(4)
P3B O3B 1.504(3)
P3B C24B 1.806(5)
P3B C17B 1.817(5)
P3B C2B 1.830(5)
P1B O1B 1.495(4)
P1B C31B 1.816(5)
P1B C38C 1.823(3)
P1B C38B 1.825(3)
P1B C1B 1.853(5)
O10B N3B 1.271(6)
O11B N3B 1.260(6)
O12B N3B 1.231(6)
O8B N2B 1.275(6)
O7B N2B 1.271(6)
O9B N2B 1.210(6)
O5B N1B 1.272(5)
O4B N1B 1.249(5)
O6B N1B 1.237(5)
C1B C2B 1.565(6)
C3B C8B 1.376(8)
C3B C4B 1.431(8)
C4B C5B 1.364(9)
C5B C6B 1.390(9)
C6B C7B 1.360(9)
C7B C8B 1.432(9)
C8B C9B 1.469(9)
C10B C11B 1.388(7)
C10B C15B 1.413(7)
C11B C12B 1.403(7)
C12B C13B 1.377(8)
C13B C14B 1.367(9)
C14B C15B 1.391(8)
C15B C16B 1.507(8)
C17B C18B 1.386(8)
C17B C22B 1.418(8)
C18B C19B 1.398(8)
C19B C20B 1.349(10)
C20B C21B 1.364(10)
C21B C22B 1.400(9)
C22B C23B 1.490(9)
C24B C25B 1.390(7)
C24B C29B 1.416(7)
C25B C26B 1.379(9)
C26B C27B 1.384(10)
C27B C28B 1.361(9)
C28B C29B 1.384(8)
C29B C30B 1.514(7)
C31B C32B 1.397(7)
C31B C36B 1.400(7)
C32B C33B 1.381(7)
C33B C34B 1.373(8)
C34B C35B 1.381(8)
C35B C36B 1.412(8)
C36B C37B 1.520(8)
C38B C39B 1.3900
C38B C43B 1.3900
C39B C40B 1.3900
C40B C41B 1.3900
C41B C42B 1.3900
C42B C43B 1.3900
C43B C44B 1.531(7)
C38C C39C 1.3900
C38C C43C 1.3900
C39C C40C 1.3900
C40C C41C 1.3900
C41C C42C 1.3900
C42C C43C 1.3900
C43C C44C 1.532(7)
N1S C2S 1.160(12)
C1S C2S 1.457(14)
O1S C5S 1.391(10)
O1S C4S 1.457(10)
C3S C4S 1.500(10)
C5S C6S 1.500(10)
